data_1517991
loop_
_publ_author_name
'Eisenmann, Brigitte'
'Schwerer, Heike'
'Schafer, Herbert'

_publ_section_title
;
 Neuartige Si4Te10(8-) und Ge4Te10(8-) anionen im Na8Si4Te10 bzw.
 Na8Ge4Te10
;
_journal_name_full 'Revue de Chimie Minerale''
_journal_page_first 78
_journal_page_last 87
_journal_volume 20
_journal_year 1983
_chemical_formula_moiety 'Si4 Te10, 8(Na)'
_chemical_formula_sum 'Na8 Si4 Te10'
_chemical_formula_weight 1572.28
_space_group_IT_number 14
_symmetry_cell_setting monoclinic
_symmetry_Int_Tables_number 14
_symmetry_space_group_name_Hall '-P 2ybc'
_symmetry_space_group_name_H-M 'P 1 21/c 1'
_cell_angle_alpha 90
_cell_angle_beta 92.22(10)
_cell_angle_gamma 90
_cell_formula_units_Z 4
_cell_length_a 14.073(12)
_cell_length_b 12.842(12)
_cell_length_c 14.882(12)
_cell_volume 2688(4)
_diffrn_ambient_temperature 293
_diffrn_radiation_probe x-ray
_diffrn_radiation_type MoK\a
_diffrn_radiation_wavelength 0.71069
_exptl_absorpt_coefficient_mu 10.977
_exptl_crystal_density_diffrn 3.885
_exptl_crystal_density_method 3.90
_exptl_crystal_F_000 2656
_refine_ls_number_parameters 139
_refine_ls_number_reflns 1356
_refine_ls_wR_factor_gt 0.104
_cod_data_source_file RCM-1983-20-78-87-1.cif
_cod_data_source_block RCM-1983-20-78-87-1
_cod_original_sg_symbol_H-M 'P 21/c'
_cod_database_code 1517991

loop_
_symmetry_equiv_pos_site_id
_symmetry_equiv_pos_as_xyz
1 x,y,z
2 -x,1/2+y,1/2-z
3 -x,-y,-z
4 x,1/2-y,1/2+z

loop_
_atom_site_aniso_label
_atom_site_aniso_U_11
_atom_site_aniso_U_22
_atom_site_aniso_U_33
_atom_site_aniso_U_23
_atom_site_aniso_U_13
_atom_site_aniso_U_12
Te1 0.0146(8) 0.0147(8) 0.0108(7) -0.0010(6) -0.0056(6) -0.0021(6)
Te2 0.0106(7) 0.0137(8) 0.0161(8) 0.0015(6) 0.0035(6) 0.0025(6)
Te3 0.0141(8) 0.0143(8) 0.0114(7) -0.0003(6) -0.0050(6) -0.0027(6)
Te4 0.0067(7) 0.0149(8) 0.0189(8) 0.0000(6) 0.0019(6) 0.0012(6)
Te5 0.0075(7) 0.0135(7) 0.0151(7) 0.0011(6) 0.0016(5) 0.0035(6)
Te6 0.0089(7) 0.0139(8) 0.0193(8) -0.0014(6) 0.0022(6) 0.0013(6)
Te7 0.0176(8) 0.0037(6) 0.0158(7) -0.0013(5) 0.0008(6) 0.0006(6)
Te8 0.0168(8) 0.0060(7) 0.0162(8) -0.0020(6) -0.0004(6) 0.0013(6)
Te9 0.0134(7) 0.0054(6) 0.0098(7) -0.0014(5) -0.0049(5) 0.0009(5)
Te10 0.0116(7) 0.0052(6) 0.0097(7) 0.0019(5) -0.0040(5) -0.0024(6)

loop_
_atom_site_label
_atom_site_type_symbol
_atom_site_thermal_displace_type
_atom_site_fract_x
_atom_site_fract_y
_atom_site_fract_z
_atom_site_occupancy
_atom_site_U_iso_or_equiv
Te1 Te Uani 0.39100(10) 0.11620(10) 0.03790(10) 1.000 0.0135(4)
Te2 Te Uani 0.11200(10) 0.12780(10) 0.94850(10) 1.000 0.0134(4)
Te3 Te Uani 0.10360(10) 0.62710(10) 0.96100(10) 1.000 0.0134(4)
Te4 Te Uani 0.51880(10) 0.84220(10) 0.26470(10) 1.000 0.0135(4)
Te5 Te Uani 0.98980(10) 0.40440(10) 0.75250(10) 1.000 0.0120(4)
Te6 Te Uani 0.38450(10) 0.61500(10) 0.04070(10) 1.000 0.0140(4)
Te7 Te Uani 0.29230(10) 0.37690(10) 0.82980(10) 1.000 0.0124(4)
Te8 Te Uani 0.21360(10) 0.84120(10) 0.14700(10) 1.000 0.0130(4)
Te9 Te Uani 0.19290(10) 0.36580(10) 0.16620(10) 1.000 0.0097(4)
Te10 Te Uani 0.29390(10) 0.59130(10) 0.34060(10) 1.000 0.0090(4)
Si1 Si Uiso 0.2217(5) 0.6599(5) 0.0866(4) 1.000 0.0067(11)
Si2 Si Uiso 0.2779(5) 0.4097(5) 0.4102(4) 1.000 0.0068(11)
Si3 Si Uiso 0.1756(5) 0.5574(5) 0.2097(4) 1.000 0.0070(11)
Si4 Si Uiso 0.3196(5) 0.1928(5) 0.7857(4) 1.000 0.0075(11)
Na1 Na Uiso 0.0973(10) 0.1216(11) 0.4408(10) 1.000 0.029(3)
Na2 Na Uiso 0.3830(10) 0.3656(11) 0.0324(9) 1.000 0.028(3)
Na3 Na Uiso 0.1949(11) 0.0875(12) 0.1396(10) 1.000 0.033(3)
Na4 Na Uiso 0.0935(10) 0.6223(11) 0.4531(9) 1.000 0.025(3)
Na5 Na Uiso 0.4926(11) 0.9082(12) 0.7305(10) 1.000 0.032(3)
Na6 Na Uiso 0.0146(11) 0.8430(12) 0.2365(10) 1.000 0.031(3)
Na7 Na Uiso 0.5771(10) 0.3650(11) 0.4285(9) 1.000 0.028(3)
Na8 Na Uiso 0.7093(11) 0.3573(13) 0.1534(10) 1.000 0.034(3)

loop_
_atom_type_symbol
_atom_type_description
_atom_type_scat_dispersion_real
_atom_type_scat_dispersion_imag
_atom_type_scat_source
Na Na 0.0362 0.0249 ' International Tables Vol C Tables 4.2.6.8 and 6.1.1.4'
Si Si 0.0817 0.0704 ' International Tables Vol C Tables 4.2.6.8 and 6.1.1.4'
Te Te -0.5308 1.6751 ' International Tables Vol C Tables 4.2.6.8 and 6.1.1.4'

loop_
_geom_angle_atom_site_label_1
_geom_angle_atom_site_label_2
_geom_angle_atom_site_label_3
_geom_angle
_geom_angle_site_symmetry_1
_geom_angle_site_symmetry_3
_geom_angle_publ_flag
Si3 Te9 Si4 100.1(2) . 4_554 yes
Si2 Te10 Si3 95.1(2) . . yes
Te6 Si1 Te8 111.8(3) . . yes
Te6 Si1 Si3 111.5(3) . . yes
Te3 Si1 Te6 110.5(3) 1_554 . yes
Te8 Si1 Si3 102.8(3) . . yes
Te3 Si1 Te8 112.9(3) 1_554 . yes
Te3 Si1 Si3 107.0(3) 1_554 . yes
Te2 Si2 Te10 111.6(3) 4_554 . yes
Te10 Si2 Si4 99.3(3) . 4_554 yes
Te1 Si2 Te10 111.8(3) 4_555 . yes
Te2 Si2 Si4 109.7(3) 4_554 4_554 yes
Te1 Si2 Te2 112.7(3) 4_555 4_554 yes
Te1 Si2 Si4 111.0(3) 4_555 4_554 yes
Te9 Si3 Te10 107.0(3) . . yes
Te9 Si3 Si1 107.9(3) . . yes
Te5 Si3 Te9 110.4(3) 3_666 . yes
Te10 Si3 Si1 107.8(3) . . yes
Te5 Si3 Te10 112.7(3) 3_666 . yes
Te5 Si3 Si1 110.8(3) 3_666 . yes
Te4 Si4 Te7 114.1(3) 3_666 . yes
Te7 Si4 Te9 110.4(3) . 4_555 yes
Te7 Si4 Si2 106.1(3) . 4_555 yes
Te4 Si4 Te9 111.0(3) 3_666 4_555 yes
Te4 Si4 Si2 113.4(3) 3_666 4_555 yes
Te9 Si4 Si2 101.1(3) 4_555 4_555 yes

loop_
_geom_bond_atom_site_label_1
_geom_bond_atom_site_label_2
_geom_bond_distance
_geom_bond_site_symmetry_2
_geom_bond_publ_flag
Te1 Si2 2.454(7) 4_554 yes
Te2 Si2 2.472(7) 4_555 yes
Te3 Si1 2.489(7) 1_556 yes
Te4 Si4 2.464(7) 3_666 yes
Te5 Si3 2.465(7) 3_666 yes
Te6 Si1 2.484(7) . yes
Te7 Si4 2.487(7) . yes
Te8 Si1 2.500(7) . yes
Te9 Si3 2.558(7) . yes
Te9 Si4 2.581(7) 4_554 yes
Te10 Si2 2.565(7) . yes
Te10 Si3 2.551(7) . yes
Si1 Si3 2.367(9) . yes
Si2 Si4 2.365(9) 4_554 yes

loop_
_geom_torsion_atom_site_label_1
_geom_torsion_atom_site_label_2
_geom_torsion_atom_site_label_3
_geom_torsion_atom_site_label_4
_geom_torsion
_geom_torsion_site_symmetry_1
_geom_torsion_site_symmetry_3
_geom_torsion_site_symmetry_4
_geom_torsion_publ_flag
Si4 Te9 Si3 Te10 2.2(3) 4_554 . . no
Si4 Te9 Si3 Si1 117.9(3) 4_554 . . no
Si4 Te9 Si3 Te5 -120.8(3) 4_554 . 3_666 no
Si3 Te9 Si4 Si2 34.5(3) . 4_554 . no
Si3 Te9 Si4 Te7 146.5(3) . 4_554 4_554 no
Si3 Te10 Si2 Te2 -58.5(3) . . 4_554 no
Si3 Te10 Si2 Si4 57.2(3) . . 4_554 no
Si3 Te10 Si2 Te1 174.3(3) . . 4_555 no
Si2 Te10 Si3 Te9 -34.3(3) . . . no
Si2 Te10 Si3 Si1 -150.1(3) . . . no
Si2 Te10 Si3 Te5 87.3(3) . . 3_666 no
Te6 Si1 Si3 Te9 -55.3(4) . . . no
Te6 Si1 Si3 Te10 59.9(4) . . . no
Te6 Si1 Si3 Te5 -176.4(2) . . 3_666 no
Te8 Si1 Si3 Te9 -175.2(3) . . . no
Te8 Si1 Si3 Te10 -60.0(3) . . . no
Te8 Si1 Si3 Te5 63.8(3) . . 3_666 no
Te3 Si1 Si3 Te9 65.6(4) 1_554 . . no
Te3 Si1 Si3 Te10 -179.2(2) 1_554 . . no
Te3 Si1 Si3 Te5 -55.4(4) 1_554 . 3_666 no
Te10 Si2 Si4 Te9 -58.6(3) . 4_554 . no
Te10 Si2 Si4 Te7 -173.8(3) . 4_554 4_554 no
Te2 Si2 Si4 Te9 58.5(3) 4_554 4_554 . no
Te1 Si2 Si4 Te9 -176.3(3) 4_555 4_554 . no
